data_1524806
loop_
_publ_author_name
'Lenz, J.'
'Schubert, K.'

_publ_section_title
;
 Kristallstruktur von Cu10 Sn3 (m)
;
_journal_name_full 'Monatshefte fuer Chemie (-108,1977)'
_journal_page_first 1689
_journal_page_last 1698
_journal_volume 102
_journal_year 1971
_chemical_formula_sum 'Cu10 Sn3'
_space_group_IT_number 176
_symmetry_space_group_name_Hall '-P 6c'
_symmetry_space_group_name_H-M 'P 63/m'
_cell_angle_alpha 90
_cell_angle_beta 90
_cell_angle_gamma 120
_cell_formula_units_Z 2
_cell_length_a 7.313
_cell_length_b 7.313
_cell_length_c 7.87
_cell_volume 364.499
_citation_journal_id_ASTM MOCHAP
_cod_data_source_file Lenz_MOCHAP_1971_1616.cif
_cod_data_source_block Cu10Sn3
_cod_original_cell_volume 364.4991
_cod_database_code 1524806

loop_
_symmetry_equiv_pos_as_xyz
x,y,z
x-y,x,z+1/2
-y,x-y,z
-x,-y,z+1/2
-x+y,-x,z
y,-x+y,z+1/2
-x,-y,-z
-x+y,-x,-z-1/2
y,-x+y,-z
x,y,-z-1/2
x-y,x,-z
-y,x-y,-z-1/2

loop_
_atom_site_label
_atom_site_type_symbol
_atom_site_fract_x
_atom_site_fract_y
_atom_site_fract_z
_atom_site_occupancy
_atom_site_U_iso_or_equiv
Cu4 Cu 0.666 0.031 0.08 1 0.0
Cu2 Cu 0.3333 0.6667 0.75 1 0.0
Cu3 Cu 0.3333 0.6667 0.093 1 0.0
Cu1 Cu 0 0 0 1 0.0
Sn1 Sn 0.305 0.987 0.25 1 0.0
